data_7016570
loop_
_publ_author_name
'Brown, David H.'
'Skelton, Brian W.'

_publ_section_title
;
 Nickel complexes of a bis(benzimidazolin-2-ylidene)pyridine pincer
 ligand with four- and five-coordinate geometries.
;
_journal_issue 35
_journal_name_full 'Dalton transactions (Cambridge, England : 2003)'
_journal_page_first 8849
_journal_page_last 8858
_journal_paper_doi 10.1039/c1dt10928f
_journal_volume 40
_journal_year 2011
_chemical_formula_moiety 'C27 H29 Cl2 N5 Ni'
_chemical_formula_sum 'C27 H29 Cl2 N5 Ni'
_chemical_formula_weight 553.16
_chemical_name_systematic
;
?
;
_space_group_IT_number 14
_symmetry_cell_setting monoclinic
_symmetry_space_group_name_Hall '-P 2yn'
_symmetry_space_group_name_H-M 'P 1 21/n 1'
_atom_sites_solution_hydrogens geom
_atom_sites_solution_primary direct
_atom_sites_solution_secondary difmap
_audit_creation_date 2009-10-12T14:25:44-00:00
_audit_creation_method 'WinGX routine CIF_UPDATE'
_cell_angle_alpha 90
_cell_angle_beta 92.463(10)
_cell_angle_gamma 90
_cell_formula_units_Z 4
_cell_length_a 13.7294(17)
_cell_length_b 8.6736(6)
_cell_length_c 20.423(3)
_cell_measurement_reflns_used 4899
_cell_measurement_temperature 100(2)
_cell_measurement_theta_max 67.0655
_cell_measurement_theta_min 3.2223
_cell_volume 2429.8(5)
_computing_cell_refinement
;
CrysAlisPro, Oxford Diffraction Ltd.,
Version 1.171.33.41 (release 06-05-2009 CrysAlis171 .NET)
(compiled May 6 2009,17:20:42)
;
_computing_data_collection
;
CrysAlisPro, Oxford Diffraction Ltd.,
Version 1.171.33.41 (release 06-05-2009 CrysAlis171 .NET)
(compiled May 6 2009,17:20:42)
;
_computing_data_reduction
;
CrysAlisPro, Oxford Diffraction Ltd.,
Version 1.171.33.41 (release 06-05-2009 CrysAlis171 .NET)
(compiled May 6 2009,17:20:42)
;
_computing_molecular_graphics 'OrtepII (Johnson, C. K. (1976)'
_computing_publication_material 'WinGX Farrugia, L. J. (1999)'
_computing_structure_refinement 'SHELXL-97 (Sheldrick, 2008)'
_diffrn_ambient_temperature 100(2)
_diffrn_detector_area_resol_mean 10.4738
_diffrn_measured_fraction_theta_full 0.987
_diffrn_measured_fraction_theta_max 0.987
_diffrn_measurement_device_type 'Oxford Diffraction Gemini, Ruby'
_diffrn_measurement_method '\w scans'
_diffrn_orient_matrix_UB_11 -0.0783226941
_diffrn_orient_matrix_UB_12 0.0006978023
_diffrn_orient_matrix_UB_13 -0.0565625361
_diffrn_orient_matrix_UB_21 0.0806728261
_diffrn_orient_matrix_UB_22 0.0057644509
_diffrn_orient_matrix_UB_23 -0.0500452128
_diffrn_orient_matrix_UB_31 0.0022130692
_diffrn_orient_matrix_UB_32 -0.1775966496
_diffrn_orient_matrix_UB_33 -0.0018959415
_diffrn_radiation_monochromator graphite
_diffrn_radiation_type CuK\a
_diffrn_radiation_wavelength 1.54178
_diffrn_reflns_av_R_equivalents 0.0740
_diffrn_reflns_av_unetI/netI 0.0557
_diffrn_reflns_limit_h_max 16
_diffrn_reflns_limit_h_min -16
_diffrn_reflns_limit_k_max 10
_diffrn_reflns_limit_k_min -10
_diffrn_reflns_limit_l_max 24
_diffrn_reflns_limit_l_min -24
_diffrn_reflns_number 25729
_diffrn_reflns_theta_full 67.29
_diffrn_reflns_theta_max 67.29
_diffrn_reflns_theta_min 3.8
_exptl_absorpt_coefficient_mu 3.383
_exptl_absorpt_correction_T_max 0.861
_exptl_absorpt_correction_T_min 0.665
_exptl_absorpt_correction_type analytical
_exptl_absorpt_process_details
;
CrysAlisPro, Oxford Diffraction Ltd.,
Version 1.171.33.48 (release 15-09-2009 CrysAlis171 .NET)
(compiled Sep 15 2009,11:49:04)
Analytical numeric absorption correction using a multifaceted crystal
model based on expressions derived by R.C. Clark & J.S.
(Clark, R. C. & Reid, J. S. (1995). Acta Cryst. A51, 887-897)
;
_exptl_crystal_colour dark_green
_exptl_crystal_density_diffrn 1.512
_exptl_crystal_density_method 'not measured'
_exptl_crystal_description needle
_exptl_crystal_F_000 1152
_exptl_crystal_size_max 0.24
_exptl_crystal_size_mid 0.08
_exptl_crystal_size_min 0.04
_refine_diff_density_max 1.579
_refine_diff_density_min -0.526
_refine_diff_density_rms 0.139
_refine_ls_extinction_method none
_refine_ls_goodness_of_fit_ref 1.08
_refine_ls_hydrogen_treatment constr
_refine_ls_matrix_type full
_refine_ls_number_parameters 318
_refine_ls_number_reflns 4314
_refine_ls_number_restraints 0
_refine_ls_restrained_S_all 1.08
_refine_ls_R_factor_all 0.0944
_refine_ls_R_factor_gt 0.0729
_refine_ls_shift/su_max 0.001
_refine_ls_shift/su_mean 0
_refine_ls_structure_factor_coef Fsqd
_refine_ls_weighting_details 'calc w=1/[\s^2^(Fo^2^)+(0.0802P)^2^+22.5951P] where P=(Fo^2^+2Fc^2^)/3'
_refine_ls_weighting_scheme calc
_refine_ls_wR_factor_gt 0.2065
_refine_ls_wR_factor_ref 0.2185
_reflns_number_gt 3240
_reflns_number_total 4314
_reflns_threshold_expression I>2\s(I)
_cod_data_source_file c1dt10928f.txt
_cod_data_source_block dbb100
_cod_depositor_comments
;
The following automatic conversions were performed:

'_symmetry_cell_setting' value 'Monoclinic' changed to 'monoclinic'
according to /home/saulius/struct/CIF-dictionaries/cif_core.dic
dictionary named 'cif_core.dic' version 2.4.1 from 2010-06-29.

Automatic conversion script
Id: cif_fix_values 1715 2011-07-08 13:25:40Z adriana 
;
_cod_original_sg_symbol_Hall -P_2yn
_cod_database_code 7016570

loop_
_symmetry_equiv_pos_as_xyz
'x, y, z'
'-x+1/2, y+1/2, -z+1/2'
'-x, -y, -z'
'x-1/2, -y-1/2, z-1/2'

loop_
_atom_site_label
_atom_site_type_symbol
_atom_site_fract_x
_atom_site_fract_y
_atom_site_fract_z
_atom_site_U_iso_or_equiv
_atom_site_adp_type
_atom_site_occupancy
_atom_site_symmetry_multiplicity
_atom_site_calc_flag
_atom_site_refinement_flags
Ni1 Ni 0.50208(8) 0.21459(12) 0.37078(5) 0.0197(3) Uani 1 1 d .
Cl1 Cl 0.59540(12) 0.40545(18) 0.31276(8) 0.0253(4) Uani 1 1 d .
Cl2 Cl 0.42451(11) 0.08063(18) 0.28790(7) 0.0236(4) Uani 1 1 d .
N11 N 0.3266(4) 0.4299(6) 0.3573(3) 0.0215(12) Uani 1 1 d .
C1 C 0.3125(5) 0.4377(8) 0.2865(3) 0.0240(14) Uani 1 1 d .
H1A H 0.2422 0.428 0.2745 0.029 Uiso 1 1 calc R
H1B H 0.3468 0.3502 0.2665 0.029 Uiso 1 1 calc R
C2 C 0.3513(5) 0.5910(8) 0.2587(3) 0.0254(15) Uani 1 1 d .
H2A H 0.3111 0.6779 0.2736 0.03 Uiso 1 1 calc R
H2B H 0.4193 0.6079 0.2753 0.03 Uiso 1 1 calc R
C3 C 0.3477(5) 0.5858(9) 0.1836(4) 0.0293(16) Uani 1 1 d .
H3A H 0.2864 0.5354 0.1678 0.035 Uiso 1 1 calc R
H3B H 0.3476 0.6924 0.1663 0.035 Uiso 1 1 calc R
C4 C 0.4339(6) 0.4985(9) 0.1577(3) 0.0316(16) Uani 1 1 d .
H4A H 0.4947 0.5442 0.1754 0.047 Uiso 1 1 calc R
H4B H 0.432 0.5047 0.1097 0.047 Uiso 1 1 calc R
H4C H 0.4306 0.3902 0.1712 0.047 Uiso 1 1 calc R
C12 C 0.3978(5) 0.3502(7) 0.3885(3) 0.0211(13) Uani 1 1 d .
N13 N 0.3907(4) 0.3820(6) 0.4551(3) 0.0196(11) Uani 1 1 d .
C13A C 0.3150(5) 0.4863(7) 0.4642(3) 0.0205(13) Uani 1 1 d .
C14 C 0.2787(5) 0.5587(8) 0.5196(3) 0.0225(14) Uani 1 1 d .
H14 H 0.3055 0.5388 0.5624 0.027 Uiso 1 1 calc R
C15 C 0.2025(5) 0.6598(8) 0.5089(3) 0.0236(14) Uani 1 1 d .
H15 H 0.1771 0.7123 0.5453 0.028 Uiso 1 1 calc R
C16 C 0.1609(5) 0.6881(8) 0.4459(3) 0.0237(14) Uani 1 1 d .
H16 H 0.1082 0.7587 0.4409 0.028 Uiso 1 1 calc R
C17 C 0.1950(5) 0.6151(8) 0.3908(3) 0.0248(14) Uani 1 1 d .
H17 H 0.1663 0.6321 0.3482 0.03 Uiso 1 1 calc R
C17A C 0.2732(5) 0.5163(7) 0.4015(3) 0.0213(13) Uani 1 1 d .
N21 N 0.5166(4) 0.2203(6) 0.4623(3) 0.0194(11) Uani 1 1 d .
C22 C 0.4565(5) 0.3079(7) 0.4974(3) 0.0197(13) Uani 1 1 d .
C23 C 0.4632(5) 0.3122(7) 0.5655(3) 0.0207(13) Uani 1 1 d .
H23 H 0.4217 0.376 0.5897 0.025 Uiso 1 1 calc R
C24 C 0.5337(5) 0.2184(8) 0.5966(3) 0.0228(14) Uani 1 1 d .
H24 H 0.5394 0.2168 0.6431 0.027 Uiso 1 1 calc R
C25 C 0.5960(5) 0.1269(7) 0.5608(3) 0.0221(14) Uani 1 1 d .
H25 H 0.6441 0.0633 0.5819 0.027 Uiso 1 1 calc R
C26 C 0.5845(5) 0.1333(7) 0.4938(3) 0.0200(13) Uani 1 1 d .
N31 N 0.6742(4) 0.0017(6) 0.3473(3) 0.0200(11) Uani 1 1 d .
C5 C 0.6715(5) -0.0067(8) 0.2753(3) 0.0237(14) Uani 1 1 d .
H5A H 0.7377 0.012 0.2596 0.028 Uiso 1 1 calc R
H5B H 0.6278 0.0748 0.2569 0.028 Uiso 1 1 calc R
C6 C 0.6354(5) -0.1636(8) 0.2513(3) 0.0263(15) Uani 1 1 d .
H6A H 0.5701 -0.1834 0.2682 0.032 Uiso 1 1 calc R
H6B H 0.6802 -0.2446 0.2688 0.032 Uiso 1 1 calc R
C7 C 0.6295(5) -0.1726(9) 0.1760(3) 0.0281(15) Uani 1 1 d .
H7A H 0.6892 -0.1264 0.1587 0.034 Uiso 1 1 calc R
H7B H 0.6273 -0.2822 0.1625 0.034 Uiso 1 1 calc R
C8 C 0.5407(6) -0.0898(9) 0.1460(4) 0.0341(17) Uani 1 1 d .
H8A H 0.4813 -0.1379 0.1615 0.051 Uiso 1 1 calc R
H8B H 0.5411 -0.0971 0.0982 0.051 Uiso 1 1 calc R
H8C H 0.5425 0.0188 0.1592 0.051 Uiso 1 1 calc R
C32 C 0.6099(5) 0.0789(7) 0.3820(3) 0.0204(13) Uani 1 1 d .
N33 N 0.6382(4) 0.0527(6) 0.4477(3) 0.0193(11) Uani 1 1 d .
C33A C 0.7204(5) -0.0412(7) 0.4526(3) 0.0213(13) Uani 1 1 d .
C34 C 0.7761(5) -0.1018(8) 0.5054(3) 0.0252(14) Uani 1 1 d .
H34 H 0.7609 -0.0804 0.5494 0.03 Uiso 1 1 calc R
C35 C 0.8541(5) -0.1939(9) 0.4910(4) 0.0309(16) Uani 1 1 d .
H35 H 0.8928 -0.2387 0.5257 0.037 Uiso 1 1 calc R
C36 C 0.8771(5) -0.2226(8) 0.4260(4) 0.0306(16) Uani 1 1 d .
H36 H 0.932 -0.2854 0.4179 0.037 Uiso 1 1 calc R
C37 C 0.8235(5) -0.1635(8) 0.3733(4) 0.0286(16) Uani 1 1 d .
H37 H 0.8406 -0.1818 0.3294 0.034 Uiso 1 1 calc R
C37A C 0.7423(5) -0.0747(7) 0.3882(3) 0.0197(13) Uani 1 1 d .

loop_
_atom_site_aniso_label
_atom_site_aniso_U_11
_atom_site_aniso_U_22
_atom_site_aniso_U_33
_atom_site_aniso_U_23
_atom_site_aniso_U_13
_atom_site_aniso_U_12
Ni1 0.0241(6) 0.0180(6) 0.0171(6) -0.0005(4) 0.0010(4) 0.0035(5)
Cl1 0.0287(8) 0.0224(8) 0.0252(8) 0.0029(6) 0.0053(6) -0.0004(6)
Cl2 0.0268(8) 0.0212(8) 0.0225(8) -0.0039(6) -0.0026(6) 0.0015(6)
N11 0.026(3) 0.018(3) 0.019(3) 0.000(2) -0.001(2) 0.004(2)
C1 0.025(3) 0.023(4) 0.024(3) -0.006(3) 0.000(3) -0.003(3)
C2 0.033(4) 0.014(3) 0.028(4) 0.004(3) 0.001(3) 0.005(3)
C3 0.026(4) 0.028(4) 0.034(4) 0.000(3) 0.001(3) 0.002(3)
C4 0.043(4) 0.032(4) 0.020(4) -0.002(3) 0.002(3) -0.001(3)
C12 0.029(3) 0.015(3) 0.019(3) -0.001(2) -0.004(3) 0.001(3)
N13 0.022(3) 0.019(3) 0.018(3) 0.002(2) -0.001(2) -0.001(2)
C13A 0.024(3) 0.015(3) 0.022(3) 0.001(2) 0.000(3) -0.002(3)
C14 0.022(3) 0.026(4) 0.019(3) 0.002(3) 0.005(3) -0.003(3)
C15 0.030(4) 0.019(3) 0.023(3) -0.001(3) 0.009(3) -0.002(3)
C16 0.017(3) 0.024(3) 0.030(4) 0.000(3) 0.001(3) 0.004(3)
C17 0.026(3) 0.023(3) 0.025(3) 0.001(3) -0.002(3) 0.003(3)
C17A 0.022(3) 0.018(3) 0.024(3) 0.002(3) 0.003(3) 0.002(3)
N21 0.024(3) 0.012(2) 0.022(3) 0.002(2) 0.000(2) -0.003(2)
C22 0.022(3) 0.013(3) 0.024(3) -0.001(2) 0.005(3) 0.000(3)
C23 0.023(3) 0.018(3) 0.022(3) 0.000(3) 0.000(3) -0.001(3)
C24 0.028(3) 0.020(3) 0.021(3) 0.001(3) 0.001(3) -0.006(3)
C25 0.024(3) 0.021(3) 0.021(3) 0.001(3) -0.003(3) 0.001(3)
C26 0.020(3) 0.018(3) 0.022(3) -0.002(3) 0.001(2) 0.000(3)
N31 0.018(3) 0.018(3) 0.024(3) -0.001(2) 0.002(2) 0.001(2)
C5 0.025(3) 0.025(4) 0.022(3) 0.001(3) 0.003(3) 0.005(3)
C6 0.030(4) 0.023(4) 0.027(4) -0.002(3) 0.003(3) -0.001(3)
C7 0.026(4) 0.034(4) 0.024(4) -0.004(3) 0.004(3) 0.000(3)
C8 0.040(4) 0.034(4) 0.029(4) -0.002(3) 0.001(3) -0.003(3)
C32 0.025(3) 0.013(3) 0.022(3) 0.000(2) 0.000(3) -0.001(3)
N33 0.022(3) 0.019(3) 0.018(3) 0.000(2) 0.002(2) -0.002(2)
C33A 0.019(3) 0.018(3) 0.026(3) 0.001(3) -0.002(3) 0.000(3)
C34 0.026(3) 0.022(3) 0.027(4) 0.002(3) -0.004(3) 0.004(3)
C35 0.028(4) 0.032(4) 0.032(4) 0.001(3) -0.005(3) 0.003(3)
C36 0.026(4) 0.023(4) 0.042(4) -0.004(3) -0.002(3) 0.006(3)
C37 0.029(4) 0.027(4) 0.031(4) -0.005(3) 0.008(3) 0.002(3)
C37A 0.019(3) 0.013(3) 0.027(3) -0.001(2) 0.003(3) 0.000(2)

loop_
_atom_type_symbol
_atom_type_description
_atom_type_scat_dispersion_real
_atom_type_scat_dispersion_imag
_atom_type_scat_source
C C 0.0181 0.0091 'International Tables Vol C Tables 4.2.6.8 and 6.1.1.4'
H H 0 0 'International Tables Vol C Tables 4.2.6.8 and 6.1.1.4'
N N 0.0311 0.018 'International Tables Vol C Tables 4.2.6.8 and 6.1.1.4'
Ni Ni -3.0029 0.5091 'International Tables Vol C Tables 4.2.6.8 and 6.1.1.4'
Cl Cl 0.3639 0.7018 'International Tables Vol C Tables 4.2.6.8 and 6.1.1.4'

loop_
_geom_angle_atom_site_label_1
_geom_angle_atom_site_label_2
_geom_angle_atom_site_label_3
_geom_angle
N21 Ni1 C32 81.2(3)
N21 Ni1 C12 80.9(3)
C32 Ni1 C12 162.0(3)
N21 Ni1 Cl2 141.38(17)
C32 Ni1 Cl2 96.4(2)
C12 Ni1 Cl2 97.2(2)
N21 Ni1 Cl1 115.64(17)
C32 Ni1 Cl1 93.3(2)
C12 Ni1 Cl1 95.1(2)
Cl2 Ni1 Cl1 102.96(7)
C12 N11 C17A 111.2(5)
C12 N11 C1 124.2(6)
C17A N11 C1 124.3(5)
N11 C1 C2 111.8(5)
N11 C1 H1A 109.2
C2 C1 H1A 109.2
N11 C1 H1B 109.2
C2 C1 H1B 109.2
H1A C1 H1B 107.9
C3 C2 C1 110.2(6)
C3 C2 H2A 109.6
C1 C2 H2A 109.6
C3 C2 H2B 109.6
C1 C2 H2B 109.6
H2A C2 H2B 108.1
C4 C3 C2 111.8(6)
C4 C3 H3A 109.3
C2 C3 H3A 109.3
C4 C3 H3B 109.3
C2 C3 H3B 109.3
H3A C3 H3B 107.9
C3 C4 H4A 109.5
C3 C4 H4B 109.5
H4A C4 H4B 109.5
C3 C4 H4C 109.5
H4A C4 H4C 109.5
H4B C4 H4C 109.5
N11 C12 N13 106.4(5)
N11 C12 Ni1 140.5(5)
N13 C12 Ni1 113.2(4)
C22 N13 C12 116.5(5)
C22 N13 C13A 133.4(5)
C12 N13 C13A 110.0(5)
N13 C13A C14 133.6(6)
N13 C13A C17A 105.9(5)
C14 C13A C17A 120.4(6)
C15 C14 C13A 116.8(6)
C15 C14 H14 121.6
C13A C14 H14 121.6
C14 C15 C16 122.2(6)
C14 C15 H15 118.9
C16 C15 H15 118.9
C17 C16 C15 121.6(6)
C17 C16 H16 119.2
C15 C16 H16 119.2
C17A C17 C16 116.1(6)
C17A C17 H17 122
C16 C17 H17 122
C17 C17A N11 130.7(6)
C17 C17A C13A 122.8(6)
N11 C17A C13A 106.4(5)
C26 N21 C22 119.3(6)
C26 N21 Ni1 120.4(4)
C22 N21 Ni1 120.3(4)
N21 C22 N13 109.1(5)
N21 C22 C23 122.1(6)
N13 C22 C23 128.8(6)
C22 C23 C24 117.0(6)
C22 C23 H23 121.5
C24 C23 H23 121.5
C25 C24 C23 121.5(6)
C25 C24 H24 119.3
C23 C24 H24 119.3
C26 C25 C24 116.9(6)
C26 C25 H25 121.6
C24 C25 H25 121.6
N21 C26 C25 123.3(6)
N21 C26 N33 109.4(5)
C25 C26 N33 127.4(6)
C32 N31 C37A 111.2(5)
C32 N31 C5 124.5(5)
C37A N31 C5 124.2(5)
N31 C5 C6 111.1(5)
N31 C5 H5A 109.4
C6 C5 H5A 109.4
N31 C5 H5B 109.4
C6 C5 H5B 109.4
H5A C5 H5B 108
C5 C6 C7 111.7(6)
C5 C6 H6A 109.3
C7 C6 H6A 109.3
C5 C6 H6B 109.3
C7 C6 H6B 109.3
H6A C6 H6B 107.9
C8 C7 C6 112.7(6)
C8 C7 H7A 109.1
C6 C7 H7A 109.1
C8 C7 H7B 109.1
C6 C7 H7B 109.1
H7A C7 H7B 107.8
C7 C8 H8A 109.5
C7 C8 H8B 109.5
H8A C8 H8B 109.5
C7 C8 H8C 109.5
H8A C8 H8C 109.5
H8B C8 H8C 109.5
N31 C32 N33 105.3(5)
N31 C32 Ni1 141.0(5)
N33 C32 Ni1 113.6(4)
C33A N33 C32 110.8(5)
C33A N33 C26 133.6(5)
C32 N33 C26 115.4(5)
N33 C33A C37A 105.2(5)
N33 C33A C34 133.7(6)
C37A C33A C34 121.1(6)
C35 C34 C33A 117.3(7)
C35 C34 H34 121.4
C33A C34 H34 121.4
C34 C35 C36 121.0(7)
C34 C35 H35 119.5
C36 C35 H35 119.5
C37 C36 C35 122.7(7)
C37 C36 H36 118.6
C35 C36 H36 118.6
C36 C37 C37A 116.0(7)
C36 C37 H37 122
C37A C37 H37 122
C33A C37A N31 107.4(5)
C33A C37A C37 121.8(6)
N31 C37A C37 130.7(6)

loop_
_geom_bond_atom_site_label_1
_geom_bond_atom_site_label_2
_geom_bond_distance
Ni1 N21 1.871(5)
Ni1 C32 1.897(6)
Ni1 C12 1.900(7)
Ni1 Cl2 2.2791(18)
Ni1 Cl1 2.4324(19)
N11 C12 1.336(8)
N11 C17A 1.403(8)
N11 C1 1.452(8)
C1 C2 1.549(9)
C1 H1A 0.99
C1 H1B 0.99
C2 C3 1.532(10)
C2 H2A 0.99
C2 H2B 0.99
C3 C4 1.519(10)
C3 H3A 0.99
C3 H3B 0.99
C4 H4A 0.98
C4 H4B 0.98
C4 H4C 0.98
C12 N13 1.394(8)
N13 C22 1.383(8)
N13 C13A 1.397(8)
C13A C14 1.403(9)
C13A C17A 1.405(9)
C14 C15 1.376(10)
C14 H14 0.95
C15 C16 1.406(9)
C15 H15 0.95
C16 C17 1.391(10)
C16 H16 0.95
C17 C17A 1.384(9)
C17 H17 0.95
N21 C26 1.343(8)
N21 C22 1.350(8)
C22 C23 1.389(9)
C23 C24 1.396(9)
C23 H23 0.95
C24 C25 1.395(9)
C24 H24 0.95
C25 C26 1.373(9)
C25 H25 0.95
C26 N33 1.406(8)
N31 C32 1.336(8)
N31 C37A 1.395(8)
N31 C5 1.471(8)
C5 C6 1.522(9)
C5 H5A 0.99
C5 H5B 0.99
C6 C7 1.539(9)
C6 H6A 0.99
C6 H6B 0.99
C7 C8 1.521(10)
C7 H7A 0.99
C7 H7B 0.99
C8 H8A 0.98
C8 H8B 0.98
C8 H8C 0.98
C32 N33 1.399(8)
N33 C33A 1.392(8)
C33A C37A 1.393(9)
C33A C34 1.398(9)
C34 C35 1.378(10)
C34 H34 0.95
C35 C36 1.400(11)
C35 H35 0.95
C36 C37 1.377(10)
C36 H36 0.95
C37 C37A 1.399(9)
C37 H37 0.95
